data_7155744
loop_
_publ_author_name
'Yang, Ren-Yin'
'Sun, Jing'
'Sun, Qiu'
'Yan, Chao Guo'

_publ_section_title
;
 Selective Construction of Polycyclic Spirooxindoles via
 Cu(OTf)2/HOTf-catalyzed Domino Reaction of o-Arylalkynylacetophenones and
 3-Phenacylideneoxindoles
;
_journal_name_full 'Org. Biomol. Chem.'
_journal_paper_doi 10.1039/C7OB01292F
_journal_year 2017
_chemical_formula_moiety 'C40 H25 Cl2 N O2'
_chemical_formula_sum 'C40 H25 Cl2 N O2'
_chemical_formula_weight 622.51
_space_group_crystal_system triclinic
_space_group_IT_number 2
_space_group_name_Hall '-P 1'
_space_group_name_H-M_alt 'P -1'
_symmetry_space_group_name_Hall '-P 1'
_symmetry_space_group_name_H-M 'P -1'
_atom_sites_solution_hydrogens geom
_audit_creation_method SHELXL-2014/7
_audit_update_record
;
2017-01-10 deposited with the CCDC.
2017-07-03 downloaded from the CCDC.
;
_cell_angle_alpha 65.881(5)
_cell_angle_beta 81.281(5)
_cell_angle_gamma 75.729(5)
_cell_formula_units_Z 2
_cell_length_a 10.5661(18)
_cell_length_b 13.057(2)
_cell_length_c 13.553(2)
_cell_measurement_reflns_used 9572
_cell_measurement_temperature 296(2)
_cell_measurement_theta_max 26.73
_cell_measurement_theta_min 2.39
_cell_volume 1651.2(5)
_computing_structure_refinement 'SHELXL-2014/7 (Sheldrick, 2014)'
_diffrn_ambient_temperature 296(2)
_diffrn_measured_fraction_theta_full 0.988
_diffrn_measured_fraction_theta_max 0.988
_diffrn_measurement_device_type 'CCD area detector'
_diffrn_measurement_method 'phi and omega scans'
_diffrn_radiation_source 'fine-focus sealed tube'
_diffrn_radiation_type MoK\a
_diffrn_radiation_wavelength 0.71073
_diffrn_reflns_av_R_equivalents 0.0392
_diffrn_reflns_av_unetI/netI 0.0430
_diffrn_reflns_Laue_measured_fraction_full 0.988
_diffrn_reflns_Laue_measured_fraction_max 0.988
_diffrn_reflns_limit_h_max 13
_diffrn_reflns_limit_h_min -13
_diffrn_reflns_limit_k_max 16
_diffrn_reflns_limit_k_min -16
_diffrn_reflns_limit_l_max 16
_diffrn_reflns_limit_l_min -16
_diffrn_reflns_number 22497
_diffrn_reflns_point_group_measured_fraction_full 0.988
_diffrn_reflns_point_group_measured_fraction_max 0.988
_diffrn_reflns_theta_full 25.242
_diffrn_reflns_theta_max 25.997
_diffrn_reflns_theta_min 1.746
_exptl_absorpt_coefficient_mu 0.232
_exptl_absorpt_correction_T_max 0.950
_exptl_absorpt_correction_T_min 0.937
_exptl_absorpt_correction_type multi-scan
_exptl_absorpt_process_details sadabs
_exptl_crystal_colour yellow
_exptl_crystal_density_diffrn 1.252
_exptl_crystal_description block
_exptl_crystal_F_000 644
_exptl_crystal_size_max 0.280
_exptl_crystal_size_mid 0.260
_exptl_crystal_size_min 0.220
_refine_diff_density_max 0.516
_refine_diff_density_min -0.452
_refine_diff_density_rms 0.052
_refine_ls_extinction_method none
_refine_ls_goodness_of_fit_ref 1.055
_refine_ls_hydrogen_treatment constr
_refine_ls_matrix_type full
_refine_ls_number_parameters 407
_refine_ls_number_reflns 6403
_refine_ls_number_restraints 48
_refine_ls_restrained_S_all 1.053
_refine_ls_R_factor_all 0.0791
_refine_ls_R_factor_gt 0.0527
_refine_ls_shift/su_max 0.000
_refine_ls_shift/su_mean 0.000
_refine_ls_structure_factor_coef Fsqd
_refine_ls_weighting_details 'w=1/[\s^2^(Fo^2^)+(0.0938P)^2^+0.2887P] where P=(Fo^2^+2Fc^2^)/3'
_refine_ls_weighting_scheme calc
_refine_ls_wR_factor_gt 0.1546
_refine_ls_wR_factor_ref 0.1663
_reflns_Friedel_coverage 0.000
_reflns_number_gt 4571
_reflns_number_total 6403
_reflns_threshold_expression 'I > 2\s(I)'
_cod_data_source_file c7ob01292f2.cif
_cod_data_source_block 3h
_cod_database_code 7155744
_shelx_shelxl_version_number 2014/7
_shelx_space_group_comment
;
The symmetry employed for this shelxl refinement is uniquely defined
by the following loop, which should always be used as a source of
symmetry information in preference to the above space-group names.
They are only intended as comments.
;
_shelx_estimated_absorpt_t_min 0.938
_shelx_estimated_absorpt_t_max 0.951

loop_
_space_group_symop_operation_xyz
'x, y, z'
'-x, -y, -z'

loop_
_atom_site_label
_atom_site_type_symbol
_atom_site_fract_x
_atom_site_fract_y
_atom_site_fract_z
_atom_site_U_iso_or_equiv
_atom_site_adp_type
_atom_site_occupancy
_atom_site_site_symmetry_order
_atom_site_calc_flag
_atom_site_refinement_flags_posn
_atom_site_refinement_flags_adp
C1 C 1.0478(2) 0.6937(2) -0.1156(2) 0.0586(6) Uani 1 1 d . .
H1 H 0.9677 0.6947 -0.0761 0.070 Uiso 1 1 calc R U
C2 C 1.0820(3) 0.6266(3) -0.1754(2) 0.0734(8) Uani 1 1 d . .
H2 H 1.0253 0.5823 -0.1756 0.088 Uiso 1 1 calc R U
C3 C 1.1984(4) 0.6245(3) -0.2344(2) 0.0829(9) Uani 1 1 d . .
H3 H 1.2206 0.5798 -0.2755 0.100 Uiso 1 1 calc R U
C4 C 1.2824(3) 0.6881(3) -0.2329(2) 0.0776(8) Uani 1 1 d . .
H4 H 1.3625 0.6860 -0.2723 0.093 Uiso 1 1 calc R U
C5 C 1.2485(3) 0.7557(2) -0.17291(19) 0.0577(6) Uani 1 1 d . .
H5 H 1.3061 0.7991 -0.1727 0.069 Uiso 1 1 calc R U
C6 C 1.1307(2) 0.75972(18) -0.11332(17) 0.0448(5) Uani 1 1 d . .
C7 C 1.0962(2) 0.8379(2) -0.05271(19) 0.0502(5) Uani 1 1 d . .
H7A H 1.1754 0.8398 -0.0260 0.060 Uiso 1 1 calc R U
H7B H 1.0615 0.9150 -0.1026 0.060 Uiso 1 1 calc R U
C8 C 0.8824(2) 0.87309(17) 0.04727(16) 0.0388(5) Uani 1 1 d . .
C9 C 0.8077(2) 0.80529(17) 0.15254(16) 0.0396(5) Uani 1 1 d . .
C10 C 0.9107(2) 0.69750(17) 0.20110(16) 0.0406(5) Uani 1 1 d . U
C11 C 0.9078(2) 0.60544(18) 0.29845(18) 0.0501(5) Uani 1 1 d . U
H11 H 0.8349 0.6022 0.3469 0.060 Uiso 1 1 calc R U
C12 C 1.0184(3) 0.51740(18) 0.32133(19) 0.0555(6) Uani 1 1 d . U
C13 C 1.1273(3) 0.5216(2) 0.2519(2) 0.0584(6) Uani 1 1 d . U
H13 H 1.1998 0.4616 0.2703 0.070 Uiso 1 1 calc R U
C14 C 1.1303(2) 0.61483(19) 0.1545(2) 0.0515(5) Uani 1 1 d . U
H14 H 1.2040 0.6190 0.1070 0.062 Uiso 1 1 calc R U
C15 C 1.0201(2) 0.70127(17) 0.13043(17) 0.0419(5) Uani 1 1 d . U
C16 C 0.7590(2) 0.87574(17) 0.22139(16) 0.0397(5) Uani 1 1 d . .
C17 C 0.8146(2) 0.90606(18) 0.28759(17) 0.0436(5) Uani 1 1 d . .
C18 C 0.9426(2) 0.88387(17) 0.32832(17) 0.0440(5) Uani 1 1 d . .
C19 C 0.9542(3) 0.8960(2) 0.42368(19) 0.0571(6) Uani 1 1 d . .
H19 H 0.8792 0.9199 0.4609 0.069 Uiso 1 1 calc R U
C20 C 1.0734(3) 0.8735(2) 0.4638(2) 0.0615(7) Uani 1 1 d . .
H20 H 1.0791 0.8826 0.5274 0.074 Uiso 1 1 calc R U
C21 C 1.1842(3) 0.8375(2) 0.4103(2) 0.0582(6) Uani 1 1 d . .
C22 C 1.1773(2) 0.8266(2) 0.3145(2) 0.0593(6) Uani 1 1 d . .
H22 H 1.2530 0.8031 0.2777 0.071 Uiso 1 1 calc R U
C23 C 1.0564(2) 0.8511(2) 0.27383(19) 0.0513(6) Uani 1 1 d . .
H23 H 1.0514 0.8454 0.2084 0.062 Uiso 1 1 calc R U
C24 C 0.6908(2) 0.78164(17) 0.11209(16) 0.0416(5) Uani 1 1 d . .
C25 C 0.7197(2) 0.69983(19) 0.06670(18) 0.0471(5) Uani 1 1 d . .
H25 H 0.8046 0.6573 0.0687 0.057 Uiso 1 1 calc R U
C26 C 0.6274(2) 0.6790(2) 0.01870(19) 0.0525(6) Uani 1 1 d . .
C27 C 0.6634(3) 0.5918(3) -0.0326(2) 0.0741(8) Uani 1 1 d . .
H27A H 0.7535 0.5544 -0.0218 0.111 Uiso 1 1 calc R U
H27B H 0.6504 0.6297 -0.1088 0.111 Uiso 1 1 calc R U
H27C H 0.6092 0.5360 0.0001 0.111 Uiso 1 1 calc R U
C28 C 0.5008(3) 0.7419(2) 0.0188(2) 0.0599(6) Uani 1 1 d . .
H28 H 0.4366 0.7297 -0.0128 0.072 Uiso 1 1 calc R U
C29 C 0.4685(2) 0.8220(2) 0.0647(2) 0.0548(6) Uani 1 1 d . .
H29 H 0.3826 0.8623 0.0643 0.066 Uiso 1 1 calc R U
C30 C 0.5616(2) 0.84419(18) 0.11195(17) 0.0444(5) Uani 1 1 d . .
C31 C 0.5249(2) 0.92550(18) 0.16614(17) 0.0437(5) Uani 1 1 d . .
C32 C 0.4050(2) 0.99104(19) 0.17576(19) 0.0501(5) Uani 1 1 d . .
H32 H 0.3365 0.9921 0.1393 0.060 Uiso 1 1 calc R U
C33 C 0.3813(2) 1.05801(19) 0.24010(19) 0.0502(6) Uani 1 1 d . .
C34 C 0.2555(3) 1.1225(2) 0.2512(2) 0.0629(7) Uani 1 1 d . .
H34 H 0.1878 1.1232 0.2141 0.076 Uiso 1 1 calc R U
C35 C 0.2312(3) 1.1838(2) 0.3150(3) 0.0724(8) Uani 1 1 d . .
H35 H 0.1477 1.2263 0.3205 0.087 Uiso 1 1 calc R U
C36 C 0.3302(3) 1.1832(2) 0.3720(2) 0.0736(8) Uani 1 1 d . .
H36 H 0.3119 1.2252 0.4156 0.088 Uiso 1 1 calc R U
C37 C 0.4539(3) 1.1220(2) 0.3651(2) 0.0602(6) Uani 1 1 d . .
H37 H 0.5193 1.1224 0.4037 0.072 Uiso 1 1 calc R U
C38 C 0.4818(2) 1.05837(18) 0.29923(18) 0.0490(5) Uani 1 1 d . .
C39 C 0.6039(2) 0.99121(18) 0.28473(17) 0.0435(5) Uani 1 1 d . .
C40 C 0.6253(2) 0.93050(17) 0.22038(17) 0.0426(5) Uani 1 1 d . .
Cl1 Cl 1.01569(9) 0.39730(5) 0.44110(6) 0.0827(3) Uani 1 1 d . .
Cl2 Cl 1.33592(8) 0.80646(8) 0.46199(7) 0.0922(3) Uani 1 1 d . .
N1 N 1.00078(17) 0.80390(14) 0.03849(14) 0.0422(4) Uani 1 1 d . .
O1 O 0.84335(15) 0.96918(12) -0.01703(12) 0.0481(4) Uani 1 1 d . .
O2 O 0.71818(15) 0.97730(12) 0.32895(12) 0.0485(4) Uani 1 1 d . .

loop_
_atom_site_aniso_label
_atom_site_aniso_U_11
_atom_site_aniso_U_22
_atom_site_aniso_U_33
_atom_site_aniso_U_23
_atom_site_aniso_U_13
_atom_site_aniso_U_12
C1 0.0533(14) 0.0717(16) 0.0672(16) -0.0395(14) -0.0005(12) -0.0215(12)
C2 0.085(2) 0.0808(19) 0.0800(19) -0.0491(17) -0.0067(16) -0.0301(16)
C3 0.108(3) 0.092(2) 0.0695(19) -0.0532(18) 0.0054(18) -0.0260(19)
C4 0.089(2) 0.092(2) 0.0619(17) -0.0415(17) 0.0209(15) -0.0300(17)
C5 0.0666(16) 0.0633(15) 0.0488(13) -0.0224(12) 0.0066(12) -0.0278(12)
C6 0.0522(13) 0.0396(11) 0.0423(11) -0.0135(10) -0.0069(10) -0.0103(9)
C7 0.0495(13) 0.0497(13) 0.0601(14) -0.0272(12) 0.0031(11) -0.0185(10)
C8 0.0469(12) 0.0361(11) 0.0414(11) -0.0193(9) -0.0116(9) -0.0094(9)
C9 0.0419(11) 0.0379(10) 0.0429(11) -0.0179(9) -0.0103(9) -0.0062(9)
C10 0.0503(12) 0.0345(10) 0.0427(11) -0.0180(9) -0.0128(9) -0.0074(9)
C11 0.0689(15) 0.0431(12) 0.0453(12) -0.0222(10) -0.0102(10) -0.0106(10)
C12 0.0876(17) 0.0339(11) 0.0480(12) -0.0156(10) -0.0262(12) -0.0047(11)
C13 0.0689(15) 0.0452(12) 0.0648(15) -0.0283(12) -0.0237(13) 0.0060(11)
C14 0.0508(13) 0.0461(12) 0.0619(14) -0.0271(11) -0.0145(11) 0.0003(10)
C15 0.0472(12) 0.0383(10) 0.0483(11) -0.0227(9) -0.0130(9) -0.0064(9)
C16 0.0455(12) 0.0383(10) 0.0396(11) -0.0171(9) -0.0064(9) -0.0101(9)
C17 0.0493(12) 0.0412(11) 0.0420(11) -0.0163(10) -0.0047(9) -0.0105(10)
C18 0.0564(13) 0.0374(11) 0.0425(11) -0.0158(10) -0.0080(10) -0.0135(10)
C19 0.0683(16) 0.0612(15) 0.0495(13) -0.0282(12) -0.0081(12) -0.0119(12)
C20 0.0793(19) 0.0647(15) 0.0497(14) -0.0234(13) -0.0194(13) -0.0195(14)
C21 0.0635(16) 0.0581(14) 0.0553(14) -0.0133(12) -0.0162(12) -0.0241(12)
C22 0.0539(15) 0.0722(16) 0.0575(15) -0.0251(13) -0.0060(11) -0.0212(12)
C23 0.0585(15) 0.0586(14) 0.0474(12) -0.0258(11) -0.0056(11) -0.0196(11)
C24 0.0468(12) 0.0432(11) 0.0400(11) -0.0168(10) -0.0079(9) -0.0142(10)
C25 0.0535(13) 0.0469(12) 0.0488(12) -0.0230(11) -0.0044(10) -0.0150(10)
C26 0.0652(16) 0.0546(13) 0.0497(13) -0.0244(11) -0.0073(11) -0.0232(12)
C27 0.087(2) 0.0818(19) 0.0816(19) -0.0532(17) -0.0113(16) -0.0247(16)
C28 0.0623(16) 0.0717(16) 0.0601(15) -0.0302(13) -0.0157(12) -0.0236(13)
C29 0.0467(13) 0.0655(15) 0.0578(14) -0.0262(13) -0.0140(11) -0.0104(11)
C30 0.0471(13) 0.0437(11) 0.0439(12) -0.0154(10) -0.0075(9) -0.0117(10)
C31 0.0451(12) 0.0435(11) 0.0411(11) -0.0126(10) -0.0062(9) -0.0111(10)
C32 0.0451(13) 0.0506(13) 0.0518(13) -0.0158(11) -0.0089(10) -0.0081(10)
C33 0.0513(13) 0.0425(12) 0.0505(13) -0.0132(11) -0.0004(10) -0.0087(10)
C34 0.0543(15) 0.0575(15) 0.0676(16) -0.0205(13) -0.0066(12) 0.0004(12)
C35 0.0617(17) 0.0639(17) 0.0811(19) -0.0296(16) 0.0020(15) 0.0045(13)
C36 0.084(2) 0.0598(16) 0.0744(18) -0.0364(15) 0.0095(16) -0.0003(14)
C37 0.0672(17) 0.0557(14) 0.0615(15) -0.0310(13) 0.0007(13) -0.0072(12)
C38 0.0542(14) 0.0406(12) 0.0488(13) -0.0157(10) -0.0003(10) -0.0081(10)
C39 0.0478(13) 0.0398(11) 0.0444(12) -0.0165(10) -0.0064(10) -0.0090(9)
C40 0.0458(12) 0.0381(11) 0.0438(11) -0.0145(10) -0.0056(9) -0.0093(9)
Cl1 0.1351(7) 0.0418(4) 0.0576(4) -0.0078(3) -0.0222(4) -0.0042(4)
Cl2 0.0750(5) 0.1206(7) 0.0800(5) -0.0222(5) -0.0324(4) -0.0309(5)
N1 0.0440(10) 0.0376(9) 0.0473(10) -0.0188(8) -0.0070(8) -0.0060(8)
O1 0.0559(9) 0.0380(8) 0.0481(8) -0.0130(7) -0.0110(7) -0.0072(7)
O2 0.0549(9) 0.0456(8) 0.0506(9) -0.0234(7) -0.0081(7) -0.0090(7)

loop_
_atom_type_symbol
_atom_type_description
_atom_type_scat_dispersion_real
_atom_type_scat_dispersion_imag
_atom_type_scat_source
C C 0.0033 0.0016 'International Tables Vol C Tables 4.2.6.8 and 6.1.1.4'
H H 0.0000 0.0000 'International Tables Vol C Tables 4.2.6.8 and 6.1.1.4'
N N 0.0061 0.0033 'International Tables Vol C Tables 4.2.6.8 and 6.1.1.4'
O O 0.0106 0.0060 'International Tables Vol C Tables 4.2.6.8 and 6.1.1.4'
Cl Cl 0.1484 0.1585 'International Tables Vol C Tables 4.2.6.8 and 6.1.1.4'

loop_
_geom_angle_atom_site_label_1
_geom_angle_atom_site_label_2
_geom_angle_atom_site_label_3
_geom_angle
C2 C1 C6 120.9(2)
C2 C1 H1 119.5
C6 C1 H1 119.5
C3 C2 C1 120.4(3)
C3 C2 H2 119.8
C1 C2 H2 119.8
C2 C3 C4 119.8(3)
C2 C3 H3 120.1
C4 C3 H3 120.1
C3 C4 C5 120.0(3)
C3 C4 H4 120.0
C5 C4 H4 120.0
C6 C5 C4 121.1(2)
C6 C5 H5 119.4
C4 C5 H5 119.4
C5 C6 C1 117.7(2)
C5 C6 C7 119.1(2)
C1 C6 C7 123.2(2)
N1 C7 C6 113.82(17)
N1 C7 H7A 108.8
C6 C7 H7A 108.8
N1 C7 H7B 108.8
C6 C7 H7B 108.8
H7A C7 H7B 107.7
O1 C8 N1 125.55(19)
O1 C8 C9 126.57(19)
N1 C8 C9 107.87(17)
C10 C9 C16 115.78(16)
C10 C9 C8 101.24(16)
C16 C9 C8 110.67(16)
C10 C9 C24 112.42(16)
C16 C9 C24 111.11(17)
C8 C9 C24 104.60(15)
C11 C10 C15 120.6(2)
C11 C10 C9 130.1(2)
C15 C10 C9 109.26(18)
C10 C11 C12 117.2(2)
C10 C11 H11 121.4
C12 C11 H11 121.4
C13 C12 C11 122.2(2)
C13 C12 Cl1 119.31(18)
C11 C12 Cl1 118.5(2)
C12 C13 C14 120.4(2)
C12 C13 H13 119.8
C14 C13 H13 119.8
C15 C14 C13 117.7(2)
C15 C14 H14 121.1
C13 C14 H14 121.1
C14 C15 C10 121.9(2)
C14 C15 N1 128.0(2)
C10 C15 N1 110.07(18)
C17 C16 C40 105.79(18)
C17 C16 C9 135.56(19)
C40 C16 C9 118.61(18)
C16 C17 O2 109.62(18)
C16 C17 C18 138.1(2)
O2 C17 C18 112.31(17)
C23 C18 C19 117.7(2)
C23 C18 C17 121.58(19)
C19 C18 C17 120.7(2)
C20 C19 C18 121.3(2)
C20 C19 H19 119.3
C18 C19 H19 119.3
C19 C20 C21 119.9(2)
C19 C20 H20 120.0
C21 C20 H20 120.0
C20 C21 C22 120.6(2)
C20 C21 Cl2 120.2(2)
C22 C21 Cl2 119.2(2)
C21 C22 C23 119.0(2)
C21 C22 H22 120.5
C23 C22 H22 120.5
C22 C23 C18 121.4(2)
C22 C23 H23 119.3
C18 C23 H23 119.3
C25 C24 C30 118.87(19)
C25 C24 C9 117.30(19)
C30 C24 C9 123.65(18)
C26 C25 C24 122.8(2)
C26 C25 H25 118.6
C24 C25 H25 118.6
C25 C26 C28 117.5(2)
C25 C26 C27 121.3(2)
C28 C26 C27 121.3(2)
C26 C27 H27A 109.5
C26 C27 H27B 109.5
H27A C27 H27B 109.5
C26 C27 H27C 109.5
H27A C27 H27C 109.5
H27B C27 H27C 109.5
C29 C28 C26 121.2(2)
C29 C28 H28 119.4
C26 C28 H28 119.4
C28 C29 C30 121.5(2)
C28 C29 H29 119.2
C30 C29 H29 119.2
C29 C30 C24 118.1(2)
C29 C30 C31 121.2(2)
C24 C30 C31 120.53(19)
C32 C31 C40 116.2(2)
C32 C31 C30 128.4(2)
C40 C31 C30 115.25(19)
C31 C32 C33 122.0(2)
C31 C32 H32 119.0
C33 C32 H32 119.0
C34 C33 C38 117.5(2)
C34 C33 C32 120.9(2)
C38 C33 C32 121.5(2)
C35 C34 C33 121.2(3)
C35 C34 H34 119.4
C33 C34 H34 119.4
C34 C35 C36 120.5(2)
C34 C35 H35 119.8
C36 C35 H35 119.8
C37 C36 C35 121.1(3)
C37 C36 H36 119.5
C35 C36 H36 119.5
C36 C37 C38 119.6(3)
C36 C37 H37 120.2
C38 C37 H37 120.2
C39 C38 C37 125.9(2)
C39 C38 C33 114.1(2)
C37 C38 C33 120.1(2)
C40 C39 O2 109.40(18)
C40 C39 C38 123.5(2)
O2 C39 C38 127.11(19)
C39 C40 C31 122.6(2)
C39 C40 C16 108.83(19)
C31 C40 C16 128.6(2)
C8 N1 C15 111.23(17)
C8 N1 C7 123.35(18)
C15 N1 C7 125.32(18)
C39 O2 C17 106.34(15)

loop_
_geom_bond_atom_site_label_1
_geom_bond_atom_site_label_2
_geom_bond_distance
C1 C2 1.375(4)
C1 C6 1.383(3)
C1 H1 0.9300
C2 C3 1.362(4)
C2 H2 0.9300
C3 C4 1.364(4)
C3 H3 0.9300
C4 C5 1.383(4)
C4 H4 0.9300
C5 C6 1.380(3)
C5 H5 0.9300
C6 C7 1.504(3)
C7 N1 1.462(3)
C7 H7A 0.9700
C7 H7B 0.9700
C8 O1 1.210(2)
C8 N1 1.371(3)
C8 C9 1.554(3)
C9 C10 1.518(3)
C9 C16 1.518(3)
C9 C24 1.567(3)
C10 C11 1.377(3)
C10 C15 1.381(3)
C11 C12 1.393(3)
C11 H11 0.9300
C12 C13 1.369(4)
C12 Cl1 1.739(2)
C13 C14 1.385(3)
C13 H13 0.9300
C14 C15 1.379(3)
C14 H14 0.9300
C15 N1 1.403(3)
C16 C17 1.368(3)
C16 C40 1.416(3)
C17 O2 1.415(3)
C17 C18 1.456(3)
C18 C23 1.382(3)
C18 C19 1.391(3)
C19 C20 1.365(4)
C19 H19 0.9300
C20 C21 1.366(4)
C20 H20 0.9300
C21 C22 1.378(4)
C21 Cl2 1.736(3)
C22 C23 1.381(3)
C22 H22 0.9300
C23 H23 0.9300
C24 C25 1.390(3)
C24 C30 1.407(3)
C25 C26 1.384(3)
C25 H25 0.9300
C26 C28 1.386(4)
C26 C27 1.509(3)
C27 H27A 0.9600
C27 H27B 0.9600
C27 H27C 0.9600
C28 C29 1.374(3)
C28 H28 0.9300
C29 C30 1.394(3)
C29 H29 0.9300
C30 C31 1.471(3)
C31 C32 1.364(3)
C31 C40 1.407(3)
C32 C33 1.427(3)
C32 H32 0.9300
C33 C34 1.411(3)
C33 C38 1.426(3)
C34 C35 1.361(4)
C34 H34 0.9300
C35 C36 1.388(4)
C35 H35 0.9300
C36 C37 1.366(4)
C36 H36 0.9300
C37 C38 1.408(3)
C37 H37 0.9300
C38 C39 1.406(3)
C39 C40 1.363(3)
C39 O2 1.369(3)
